data_2223063
loop_
_publ_author_name
'Siczek, Mi\/losz'
'Krawczyk, Marta S.'
'Lis, Tadeusz'

_publ_section_title
;
 <i>trans</i>-Dioxidotetrapyridinerhenium(V) triiodide
;
_journal_coeditor_code HB5027
_journal_issue 9
_journal_name_full 'Acta Crystallographica Section E'
_journal_page_first m1057
_journal_paper_doi 10.1107/S1600536809030724
_journal_volume 65
_journal_year 2009
_chemical_formula_iupac '[Re O2 (C5 H5 N)4] I3'
_chemical_formula_moiety 'C20 H20 N4 O2 Re +, I3 -'
_chemical_formula_sum 'C20 H20 I3 N4 O2 Re'
_chemical_formula_weight 915.30
_chemical_name_common 'trans-dioxidotetra(pyridine)rhenium(V) triiodide'
_chemical_name_systematic
;
<i>trans</i>-dioxidotetra(pyridine)rhenium(V) triiodide
;
_space_group_IT_number 2
_symmetry_cell_setting triclinic
_symmetry_space_group_name_Hall '-P 1'
_symmetry_space_group_name_H-M 'P -1'
_atom_sites_solution_hydrogens geom
_atom_sites_solution_primary direct
_atom_sites_solution_secondary difmap
_audit_creation_method SHELXL-97
_cell_angle_alpha 92.45(4)
_cell_angle_beta 102.41(4)
_cell_angle_gamma 104.10(4)
_cell_formula_units_Z 1
_cell_length_a 7.993(3)
_cell_length_b 9.100(3)
_cell_length_c 9.356(3)
_cell_measurement_reflns_used 11676
_cell_measurement_temperature 100(2)
_cell_measurement_theta_max 38.41
_cell_measurement_theta_min 4.48
_cell_volume 641.3(4)
_computing_cell_refinement 'CrysAlis RED (Oxford Diffraction, 2006)'
_computing_data_collection 'CrysAlis CCD (Oxford Diffraction, 2006)'
_computing_data_reduction 'CrysAlis RED (Oxford Diffraction, 2006)'
_computing_molecular_graphics 'XP in SHEXTL (Sheldrick, 2008)'
_computing_publication_material 'SHELXL97 (Sheldrick, 2008) and publCIF (Westrip, 2009)'
_computing_structure_refinement 'SHELXL97 (Sheldrick, 2008)'
_computing_structure_solution 'SHELXS97 (Sheldrick, 2008)'
_diffrn_ambient_temperature 100(2)
_diffrn_measured_fraction_theta_full 0.970
_diffrn_measured_fraction_theta_max 0.926
_diffrn_measurement_device_type 'Oxford Diffraction Xcalibur PX KM-4-CCD'
_diffrn_measurement_method '\f and \w'
_diffrn_radiation_monochromator graphite
_diffrn_radiation_source 'fine-focus sealed tube'
_diffrn_radiation_type MoK\a
_diffrn_radiation_wavelength 0.71073
_diffrn_reflns_av_R_equivalents 0.0268
_diffrn_reflns_av_sigmaI/netI 0.0363
_diffrn_reflns_limit_h_max 11
_diffrn_reflns_limit_h_min -12
_diffrn_reflns_limit_k_max 13
_diffrn_reflns_limit_k_min -9
_diffrn_reflns_limit_l_max 14
_diffrn_reflns_limit_l_min -14
_diffrn_reflns_number 11244
_diffrn_reflns_theta_full 27.00
_diffrn_reflns_theta_max 32.50
_diffrn_reflns_theta_min 4.48
_exptl_absorpt_coefficient_mu 8.37
_exptl_absorpt_correction_T_max 0.656
_exptl_absorpt_correction_T_min 0.411
_exptl_absorpt_correction_type analytical
_exptl_absorpt_process_details '(CrysAlis RED; Oxford Diffraction, 2006)'
_exptl_crystal_colour orange
_exptl_crystal_density_diffrn 2.370
_exptl_crystal_density_method 'not measured'
_exptl_crystal_description block
_exptl_crystal_F_000 418
_exptl_crystal_size_max 0.10
_exptl_crystal_size_mid 0.10
_exptl_crystal_size_min 0.07
_refine_diff_density_max 1.396
_refine_diff_density_min -1.076
_refine_ls_extinction_method none
_refine_ls_goodness_of_fit_ref 1.039
_refine_ls_hydrogen_treatment constr
_refine_ls_matrix_type full
_refine_ls_number_parameters 139
_refine_ls_number_reflns 4298
_refine_ls_number_restraints 0
_refine_ls_restrained_S_all 1.039
_refine_ls_R_factor_all 0.0254
_refine_ls_R_factor_gt 0.0192
_refine_ls_shift/su_max 0.003
_refine_ls_shift/su_mean 0.000
_refine_ls_structure_factor_coef Fsqd
_refine_ls_weighting_details 'calc w=1/[\s^2^(Fo^2^)+(0.0080P)^2^] where P=(Fo^2^+2Fc^2^)/3'
_refine_ls_weighting_scheme calc
_refine_ls_wR_factor_gt 0.0304
_refine_ls_wR_factor_ref 0.0307
_reflns_number_gt 3593
_reflns_number_total 4298
_reflns_threshold_expression I>2\s(I)
_cod_data_source_file hb5027.cif
_cod_data_source_block I
_cod_database_code 2223063
_cod_database_fobs_code 2223063

loop_
_symmetry_equiv_pos_as_xyz
'x, y, z'
'-x, -y, -z'

loop_
_atom_site_type_symbol
_atom_site_label
_atom_site_fract_x
_atom_site_fract_y
_atom_site_fract_z
_atom_site_U_iso_or_equiv
_atom_site_adp_type
_atom_site_calc_flag
_atom_site_refinement_flags
_atom_site_occupancy
_atom_site_disorder_assembly
_atom_site_disorder_group
Re Re 0.5000 0.5000 0.5000 0.01065(3) Uani d S 1 . .
I I1 0.92874(2) 1.171742(18) 0.747033(17) 0.02194(4) Uani d . 1 . .
I I2 1.0000 1.0000 1.0000 0.01924(5) Uani d S 1 . .
O O 0.7122(2) 0.62887(16) 0.53698(16) 0.0144(3) Uani d . 1 . .
N N1 0.5561(2) 0.4374(2) 0.71983(19) 0.0132(4) Uani d . 1 . .
C C11 0.4386(3) 0.3225(2) 0.7640(2) 0.0159(5) Uani d . 1 . .
H H11 0.3318 0.2707 0.6957 0.019 Uiso calc R 1 . .
C C12 0.4708(3) 0.2798(3) 0.9045(3) 0.0213(5) Uani d . 1 . .
H H12 0.3873 0.1988 0.9315 0.026 Uiso calc R 1 . .
C C13 0.6234(3) 0.3541(3) 1.0059(3) 0.0225(6) Uani d . 1 . .
H H13 0.6468 0.3251 1.1031 0.027 Uiso calc R 1 . .
C C14 0.7421(3) 0.4718(3) 0.9631(3) 0.0223(5) Uani d . 1 . .
H H14 0.8480 0.5260 1.0310 0.027 Uiso calc R 1 . .
C C15 0.7045(3) 0.5096(3) 0.8203(2) 0.0176(5) Uani d . 1 . .
H H15 0.7872 0.5903 0.7918 0.021 Uiso calc R 1 . .
N N2 0.3956(2) 0.6744(2) 0.58055(19) 0.0126(4) Uani d . 1 . .
C C21 0.2226(3) 0.6460(3) 0.5840(2) 0.0148(5) Uani d . 1 . .
H H21 0.1481 0.5467 0.5506 0.018 Uiso calc R 1 . .
C C22 0.1494(3) 0.7552(3) 0.6340(2) 0.0173(5) Uani d . 1 . .
H H22 0.0268 0.7312 0.6337 0.021 Uiso calc R 1 . .
C C23 0.2564(3) 0.8991(3) 0.6844(3) 0.0196(5) Uani d . 1 . .
H H23 0.2092 0.9762 0.7192 0.024 Uiso calc R 1 . .
C C24 0.4346(3) 0.9288(3) 0.6833(3) 0.0229(6) Uani d . 1 . .
H H24 0.5119 1.0265 0.7190 0.027 Uiso calc R 1 . .
C C25 0.4992(3) 0.8152(2) 0.6299(3) 0.0189(5) Uani d . 1 . .
H H25 0.6211 0.8374 0.6279 0.023 Uiso calc R 1 . .

loop_
_atom_site_aniso_label
_atom_site_aniso_U_11
_atom_site_aniso_U_22
_atom_site_aniso_U_33
_atom_site_aniso_U_12
_atom_site_aniso_U_13
_atom_site_aniso_U_23
Re 0.00779(7) 0.01136(7) 0.01158(6) 0.00084(5) 0.00184(5) -0.00043(5)
I1 0.01743(9) 0.02567(9) 0.02152(8) 0.00406(7) 0.00338(7) 0.00427(7)
I2 0.01598(12) 0.02278(12) 0.01852(11) 0.00268(10) 0.00608(9) 0.00035(9)
O 0.0099(8) 0.0144(8) 0.0166(8) 0.0008(7) 0.0020(7) -0.0025(7)
N1 0.0123(10) 0.0131(9) 0.0145(9) 0.0044(8) 0.0026(8) -0.0003(8)
C11 0.0131(12) 0.0146(11) 0.0182(11) -0.0002(10) 0.0043(10) -0.0013(9)
C12 0.0291(15) 0.0172(12) 0.0199(12) 0.0060(12) 0.0101(11) 0.0051(10)
C13 0.0314(16) 0.0256(13) 0.0152(11) 0.0152(13) 0.0064(11) 0.0039(10)
C14 0.0191(14) 0.0289(14) 0.0170(12) 0.0088(12) -0.0019(10) -0.0021(11)
C15 0.0141(12) 0.0178(12) 0.0181(11) 0.0005(10) 0.0029(10) -0.0013(10)
N2 0.0098(10) 0.0145(9) 0.0123(9) 0.0015(8) 0.0019(8) 0.0004(8)
C21 0.0110(12) 0.0148(11) 0.0144(11) -0.0006(10) -0.0009(9) -0.0027(9)
C22 0.0112(12) 0.0230(13) 0.0182(11) 0.0046(11) 0.0040(10) 0.0020(10)
C23 0.0192(13) 0.0187(12) 0.0236(12) 0.0080(11) 0.0076(11) -0.0006(10)
C24 0.0171(13) 0.0140(12) 0.0361(14) 0.0007(11) 0.0087(12) -0.0061(11)
C25 0.0127(12) 0.0163(12) 0.0268(13) 0.0003(10) 0.0067(10) -0.0006(10)

loop_
_atom_type_symbol
_atom_type_description
_atom_type_scat_dispersion_real
_atom_type_scat_dispersion_imag
_atom_type_scat_source
C C 0.0033 0.0016 'International Tables Vol C Tables 4.2.6.8 and 6.1.1.4'
H H 0.0000 0.0000 'International Tables Vol C Tables 4.2.6.8 and 6.1.1.4'
N N 0.0061 0.0033 'International Tables Vol C Tables 4.2.6.8 and 6.1.1.4'
O O 0.0106 0.0060 'International Tables Vol C Tables 4.2.6.8 and 6.1.1.4'
I I -0.4742 1.8119 'International Tables Vol C Tables 4.2.6.8 and 6.1.1.4'
Re Re -1.0185 7.2310 'International Tables Vol C Tables 4.2.6.8 and 6.1.1.4'

loop_
_geom_angle_atom_site_label_1
_geom_angle_atom_site_label_2
_geom_angle_atom_site_label_3
_geom_angle_site_symmetry_1
_geom_angle_site_symmetry_3
_geom_angle
_geom_angle_publ_flag
O Re O 2_666 . 180.0 ?
O Re N1 2_666 2_666 89.50(8) ?
O Re N1 . 2_666 90.50(8) ?
O Re N1 2_666 . 90.50(8) ?
O Re N1 . . 89.50(8) ?
N1 Re N1 2_666 . 180.0 ?
O Re N2 2_666 2_666 89.76(7) ?
O Re N2 . 2_666 90.24(7) ?
N1 Re N2 2_666 2_666 88.04(7) ?
N1 Re N2 . 2_666 91.96(7) ?
O Re N2 2_666 . 90.24(7) ?
O Re N2 . . 89.76(7) ?
N1 Re N2 2_666 . 91.96(7) ?
N1 Re N2 . . 88.04(7) ?
N2 Re N2 2_666 . 180.0 ?
I1 I2 I1 . 2_777 180.0 ?
C15 N1 C11 . . 117.36(19) ?
C15 N1 Re . . 122.15(15) ?
C11 N1 Re . . 120.48(16) ?
N1 C11 C12 . . 121.8(2) ?
N1 C11 H11 . . 119.1 ?
C12 C11 H11 . . 119.1 ?
C13 C12 C11 . . 120.3(2) ?
C13 C12 H12 . . 119.9 ?
C11 C12 H12 . . 119.9 ?
C12 C13 C14 . . 118.5(2) ?
C12 C13 H13 . . 120.8 ?
C14 C13 H13 . . 120.8 ?
C15 C14 C13 . . 119.2(3) ?
C15 C14 H14 . . 120.4 ?
C13 C14 H14 . . 120.4 ?
N1 C15 C14 . . 123.0(2) ?
N1 C15 H15 . . 118.5 ?
C14 C15 H15 . . 118.5 ?
C25 N2 C21 . . 117.65(18) ?
C25 N2 Re . . 121.51(15) ?
C21 N2 Re . . 120.85(15) ?
N2 C21 C22 . . 122.8(2) ?
N2 C21 H21 . . 118.6 ?
C22 C21 H21 . . 118.6 ?
C23 C22 C21 . . 119.2(2) ?
C23 C22 H22 . . 120.4 ?
C21 C22 H22 . . 120.4 ?
C22 C23 C24 . . 118.4(2) ?
C22 C23 H23 . . 120.8 ?
C24 C23 H23 . . 120.8 ?
C25 C24 C23 . . 119.5(2) ?
C25 C24 H24 . . 120.2 ?
C23 C24 H24 . . 120.2 ?
N2 C25 C24 . . 122.4(2) ?
N2 C25 H25 . . 118.8 ?
C24 C25 H25 . . 118.8 ?

loop_
_geom_bond_atom_site_label_1
_geom_bond_atom_site_label_2
_geom_bond_site_symmetry_2
_geom_bond_distance
_geom_bond_publ_flag
Re O 2_666 1.7649(18) ?
Re O . 1.7649(18) y
Re N1 2_666 2.1411(19) ?
Re N1 . 2.1411(19) y
Re N2 2_666 2.1442(18) ?
Re N2 . 2.1442(18) y
I1 I2 . 2.9222(12) y
I2 I1 2_777 2.9222(12) ?
N1 C15 . 1.346(3) ?
N1 C11 . 1.368(3) ?
C11 C12 . 1.375(3) ?
C11 H11 . 0.9500 ?
C12 C13 . 1.375(4) ?
C12 H12 . 0.9500 ?
C13 C14 . 1.383(3) ?
C13 H13 . 0.9500 ?
C14 C15 . 1.382(3) ?
C14 H14 . 0.9500 ?
C15 H15 . 0.9500 ?
N2 C25 . 1.344(3) ?
N2 C21 . 1.351(3) ?
C21 C22 . 1.382(3) ?
C21 H21 . 0.9500 ?
C22 C23 . 1.378(3) ?
C22 H22 . 0.9500 ?
C23 C24 . 1.386(3) ?
C23 H23 . 0.9500 ?
C24 C25 . 1.383(3) ?
C24 H24 . 0.9500 ?
C25 H25 . 0.9500 ?

loop_
_geom_hbond_atom_site_label_D
_geom_hbond_atom_site_label_H
_geom_hbond_atom_site_label_A
_geom_hbond_site_symmetry_A
_geom_hbond_distance_DH
_geom_hbond_distance_HA
_geom_hbond_distance_DA
_geom_hbond_angle_DHA
C15 H15 O . 0.95 2.39 2.914(3) 114
C25 H25 O . 0.95 2.38 2.906(3) 115
C11 H11 O 2_666 0.95 2.39 2.913(3) 115
C21 H21 O 2_666 0.95 2.37 2.908(3) 115
C22 H22 O 1_455 0.95 2.41 3.309(3) 157

loop_
_geom_torsion_atom_site_label_1
_geom_torsion_atom_site_label_2
_geom_torsion_atom_site_label_3
_geom_torsion_atom_site_label_4
_geom_torsion_site_symmetry_1
_geom_torsion_site_symmetry_2
_geom_torsion_site_symmetry_3
_geom_torsion_site_symmetry_4
_geom_torsion
_geom_torsion_publ_flag
O Re N1 C15 2_666 . . . -173.72(16) ?
O Re N1 C15 . . . . 6.28(16) ?
N2 Re N1 C15 2_666 . . . 96.50(16) ?
N2 Re N1 C15 . . . . -83.50(16) ?
O Re N1 C11 2_666 . . . 5.08(14) ?
O Re N1 C11 . . . . -174.92(14) ?
N2 Re N1 C11 2_666 . . . -84.70(15) ?
N2 Re N1 C11 . . . . 95.30(15) ?
C15 N1 C11 C12 . . . . -1.0(3) ?
Re N1 C11 C12 . . . . -179.90(15) ?
N1 C11 C12 C13 . . . . 0.7(3) ?
C11 C12 C13 C14 . . . . 0.2(3) ?
C12 C13 C14 C15 . . . . -0.7(3) ?
C11 N1 C15 C14 . . . . 0.5(3) ?
Re N1 C15 C14 . . . . 179.34(16) ?
C13 C14 C15 N1 . . . . 0.4(3) ?
O Re N2 C25 2_666 . . . -179.56(17) ?
O Re N2 C25 . . . . 0.44(17) ?
N1 Re N2 C25 2_666 . . . -90.05(18) ?
N1 Re N2 C25 . . . . 89.95(18) ?
O Re N2 C21 2_666 . . . 0.76(16) ?
O Re N2 C21 . . . . -179.24(16) ?
N1 Re N2 C21 2_666 . . . 90.27(17) ?
N1 Re N2 C21 . . . . -89.73(17) ?
C25 N2 C21 C22 . . . . 0.8(3) ?
Re N2 C21 C22 . . . . -179.55(16) ?
N2 C21 C22 C23 . . . . -0.8(3) ?
C21 C22 C23 C24 . . . . -0.2(3) ?
C22 C23 C24 C25 . . . . 1.1(4) ?
C21 N2 C25 C24 . . . . 0.2(3) ?
Re N2 C25 C24 . . . . -179.47(18) ?
C23 C24 C25 N2 . . . . -1.1(4) ?
